data_4517041
loop_
_publ_author_name
'Braga, Dario'
'd&#x2019;Agostino, Simone'
'Grepioni, Fabrizia'

_publ_section_title
;
 Co-Crystals and Salts Obtained from Dinitrogen Bases and
 1,2,3,4-Cyclobutane Tetracarboxylic Acid and the Use of the Latter As a
 Template for Solid-State Photocyclization Reactions
;
_journal_issue 10
_journal_name_full 'Crystal Growth &amp; Design'
_journal_page_first 4880
_journal_paper_doi 10.1021/cg300716q
_journal_volume 12
_journal_year 2012
_chemical_formula_sum 'C20 H18 N2 O8'
_chemical_formula_weight 414.36
_space_group_IT_number 2
_space_group_name_Hall '-P 1'
_space_group_name_H-M_alt 'P -1'
_symmetry_cell_setting triclinic
_symmetry_space_group_name_H-M 'P -1'
_atom_sites_solution_hydrogens geom
_atom_sites_solution_primary direct
_atom_sites_solution_secondary difmap
_audit_creation_method SHELXL-97
_cell_angle_alpha 110.446(2)
_cell_angle_beta 103.648(3)
_cell_angle_gamma 93.794(2)
_cell_formula_units_Z 2
_cell_length_a 7.932(4)
_cell_length_b 11.3020(5)
_cell_length_c 11.3062(1)
_cell_measurement_temperature 293(2)
_cell_volume 910.5(5)
_computing_structure_refinement 'SHELXL-97 (Sheldrick, 1997)'
_computing_structure_solution 'SHELXS-97 (Sheldrick, 1990)'
_diffrn_ambient_temperature 293(2)
_diffrn_measured_fraction_theta_full 0.990
_diffrn_measured_fraction_theta_max 0.975
_diffrn_radiation_monochromator graphite
_diffrn_radiation_source 'fine-focus sealed tube'
_diffrn_radiation_type MoK\a
_diffrn_radiation_wavelength 0.71073
_diffrn_reflns_av_R_equivalents 0.0357
_diffrn_reflns_av_sigmaI/netI 0.0880
_diffrn_reflns_limit_h_max 10
_diffrn_reflns_limit_h_min -10
_diffrn_reflns_limit_k_max 14
_diffrn_reflns_limit_k_min -14
_diffrn_reflns_limit_l_max 14
_diffrn_reflns_limit_l_min -14
_diffrn_reflns_number 12380
_diffrn_reflns_theta_full 25.00
_diffrn_reflns_theta_max 27.00
_diffrn_reflns_theta_min 2.68
_exptl_absorpt_coefficient_mu 0.119
_exptl_absorpt_correction_type none
_exptl_crystal_colour colourless
_exptl_crystal_density_diffrn 1.511
_exptl_crystal_density_method 'not measured'
_exptl_crystal_description prism
_exptl_crystal_F_000 432
_exptl_crystal_size_max 0.10
_exptl_crystal_size_mid 0.07
_exptl_crystal_size_min 0.06
_refine_diff_density_max 0.961
_refine_diff_density_min -0.726
_refine_diff_density_rms 0.078
_refine_ls_extinction_method none
_refine_ls_goodness_of_fit_ref 0.960
_refine_ls_hydrogen_treatment riding
_refine_ls_matrix_type full
_refine_ls_number_parameters 271
_refine_ls_number_reflns 3884
_refine_ls_number_restraints 16
_refine_ls_restrained_S_all 0.976
_refine_ls_R_factor_all 0.1945
_refine_ls_R_factor_gt 0.0846
_refine_ls_shift/su_max 0.009
_refine_ls_shift/su_mean 0.002
_refine_ls_structure_factor_coef Fsqd
_refine_ls_weighting_details 'calc w=1/[\s^2^(Fo^2^)+(0.1544P)^2^+0.0000P] where P=(Fo^2^+2Fc^2^)/3'
_refine_ls_weighting_scheme calc
_refine_ls_wR_factor_gt 0.2453
_refine_ls_wR_factor_ref 0.2892
_reflns_number_gt 1405
_reflns_number_total 3884
_reflns_threshold_expression >2sigma(I)
_cod_data_source_file 1-2-3abc-4-5-6.CIF
_cod_data_source_block 5
_cod_depositor_comments
;
The following automatic conversions were performed:

data item '_symmetry_cell_setting' value 'Triclinic' was changed to
'triclinic' in accordance with the
/home/saulius/struct/COD-crude-data/automatic-downloads/DataCite-retrospective/ACS/depositions/lib/dictionaries/cif_core.dic
dictionary named 'cif_core.dic' version 2.4.2 last updated on
2011-04-26.

Automatic conversion script
Id: cif_fix_values 6909 2019-04-08 15:41:33Z antanas 
;
_cod_original_sg_symbol_H-M P-1
_cod_database_code 4517041

loop_
_symmetry_equiv_pos_as_xyz
'x, y, z'
'-x, -y, -z'

loop_
_atom_site_label
_atom_site_type_symbol
_atom_site_fract_x
_atom_site_fract_y
_atom_site_fract_z
_atom_site_U_iso_or_equiv
_atom_site_adp_type
_atom_site_occupancy
_atom_site_symmetry_multiplicity
_atom_site_calc_flag
_atom_site_refinement_flags
C1 C -0.4444(6) 0.5394(4) -0.1494(5) 0.0277(12) Uani 1 1 d .
O1 O -0.4071(4) 0.4788(3) -0.2581(3) 0.0393(9) Uani 1 1 d .
O2 O -0.3327(4) 0.5941(3) -0.0438(3) 0.0477(10) Uani 1 1 d .
C2 C -0.8027(6) 0.7078(4) -0.2332(5) 0.0303(12) Uani 1 1 d .
O3 O -0.7799(5) 0.7803(3) -0.1232(3) 0.0474(10) Uani 1 1 d .
O4 O -0.8929(4) 0.7353(3) -0.3318(3) 0.0444(10) Uani 1 1 d .
H400 H -0.8958 0.6783 -0.4015 0.067 Uiso 1 1 calc R
C3 C -1.0559(6) 0.4617(4) -0.3477(5) 0.0263(11) Uani 1 1 d .
O5 O -1.0899(4) 0.5158(3) -0.2393(3) 0.0388(9) Uani 1 1 d .
H500 H -1.2289 0.5021 -0.2559 0.058 Uiso 1 1 d R
O6 O -1.1670(4) 0.4151(3) -0.4531(3) 0.0449(10) Uani 1 1 d .
C4 C -0.6979(6) 0.2906(4) -0.2652(5) 0.0309(12) Uani 1 1 d .
O7 O -0.7242(5) 0.2181(3) -0.3786(3) 0.0516(11) Uani 1 1 d .
O8 O -0.6055(4) 0.2635(3) -0.1667(3) 0.0461(10) Uani 1 1 d .
H800 H -0.6014 0.3208 -0.0968 0.069 Uiso 1 1 calc R
C5 C -0.6375(5) 0.5434(4) -0.1602(4) 0.0283(11) Uani 1 1 d .
H5 H -0.6556 0.5967 -0.0763 0.034 Uiso 1 1 calc R
C6 C -0.7303(5) 0.5829(4) -0.2717(4) 0.0267(11) Uani 1 1 d .
H6 H -0.6522 0.5847 -0.3267 0.032 Uiso 1 1 calc R
C7 C -0.8636(5) 0.4544(4) -0.3378(4) 0.0230(11) Uani 1 1 d .
H7 H -0.8468 0.4011 -0.4223 0.028 Uiso 1 1 calc R
C8 C -0.7684(5) 0.4140(4) -0.2259(4) 0.0235(11) Uani 1 1 d .
H8 H -0.8461 0.4116 -0.1707 0.028 Uiso 1 1 calc R
N1 N -0.9384(8) 0.1328(6) -0.0801(8) 0.103(3) Uani 1 1 d D
H101 H -0.8683 0.1378 -0.0071 0.124 Uiso 0.50 1 calc PR
N2 N -1.7017(8) 0.1276(6) -0.8502(6) 0.0832(19) Uani 1 1 d D
H201 H -1.7709 0.1223 -0.9237 0.100 Uiso 0.50 1 calc PR
C9 C -0.9653(11) 0.0319(6) -0.2028(9) 0.092(3) Uani 1 1 d D
H9 H -0.9017 -0.0342 -0.2020 0.111 Uiso 1 1 calc R
C10 C -1.0697(12) 0.0180(7) -0.3202(10) 0.092(3) Uani 1 1 d D
H10 H -1.0777 -0.0532 -0.3955 0.110 Uiso 1 1 calc R
C11 C -1.1634(9) 0.1139(8) -0.3234(6) 0.068(2) Uani 1 1 d D
C12 C -1.1572(9) 0.2183(6) -0.2098(8) 0.072(2) Uani 1 1 d D
H12 H -1.2261 0.2816 -0.2106 0.087 Uiso 1 1 calc R
C13 C -1.0412(9) 0.2210(7) -0.0958(6) 0.071(2) Uani 1 1 d D
H13 H -1.0325 0.2922 -0.0203 0.085 Uiso 1 1 calc R
C14 C -1.2629(10) 0.0929(9) -0.4424(13) 0.138(5) Uani 1 1 d D
H14 H -1.2522 0.0185 -0.5077 0.166 Uiso 1 1 calc R
C15 C -1.3748(10) 0.1606(8) -0.4831(10) 0.134(4) Uani 1 1 d D
H15 H -1.3891 0.2330 -0.4170 0.161 Uiso 1 1 calc R
C16 C -1.4721(7) 0.1423(5) -0.6052(5) 0.0445(15) Uani 1 1 d D
C17 C -1.4854(8) 0.0405(6) -0.7198(7) 0.071(2) Uani 1 1 d D
H17 H -1.4214 -0.0255 -0.7195 0.085 Uiso 1 1 calc R
C18 C -1.5940(10) 0.0383(7) -0.8333(7) 0.077(2) Uani 1 1 d D
H18 H -1.5971 -0.0309 -0.9090 0.092 Uiso 1 1 calc R
C19 C -1.6791(10) 0.2258(7) -0.7302(8) 0.081(2) Uani 1 1 d D
H19 H -1.7425 0.2921 -0.7307 0.097 Uiso 1 1 calc R
C20 C -1.5747(10) 0.2365(6) -0.6118(8) 0.073(2) Uani 1 1 d D
H20 H -1.5718 0.3057 -0.5361 0.088 Uiso 1 1 calc R

loop_
_atom_site_aniso_label
_atom_site_aniso_U_11
_atom_site_aniso_U_22
_atom_site_aniso_U_33
_atom_site_aniso_U_23
_atom_site_aniso_U_13
_atom_site_aniso_U_12
C1 0.023(3) 0.029(3) 0.036(3) 0.020(2) 0.004(2) 0.006(2)
O1 0.0226(18) 0.051(2) 0.037(2) 0.0041(17) 0.0121(15) 0.0098(16)
O2 0.0251(18) 0.074(3) 0.0336(19) 0.0129(18) 0.0011(16) 0.0033(18)
C2 0.030(3) 0.026(3) 0.036(3) 0.012(2) 0.009(2) 0.011(2)
O3 0.066(2) 0.035(2) 0.036(2) 0.0056(17) 0.0120(18) 0.0145(18)
O4 0.050(2) 0.042(2) 0.043(2) 0.0193(17) 0.0077(17) 0.0186(18)
C3 0.022(3) 0.028(3) 0.029(3) 0.010(2) 0.009(2) 0.004(2)
O5 0.0186(17) 0.056(2) 0.0323(19) 0.0056(17) 0.0063(15) 0.0079(16)
O6 0.0234(18) 0.075(3) 0.0295(19) 0.0173(18) -0.0012(15) 0.0063(17)
C4 0.022(3) 0.035(3) 0.034(3) 0.014(3) 0.003(2) 0.003(2)
O7 0.073(3) 0.036(2) 0.040(2) 0.0049(18) 0.0174(19) 0.0184(19)
O8 0.045(2) 0.045(2) 0.047(2) 0.0161(18) 0.0063(18) 0.0199(18)
C5 0.027(3) 0.033(3) 0.026(2) 0.009(2) 0.011(2) 0.010(2)
C6 0.022(3) 0.038(3) 0.028(3) 0.017(2) 0.012(2) 0.011(2)
C7 0.016(2) 0.022(2) 0.025(2) 0.0026(19) 0.0046(19) 0.0002(19)
C8 0.016(2) 0.025(2) 0.024(2) 0.006(2) 0.0024(19) -0.0007(19)
N1 0.094(5) 0.056(4) 0.215(9) 0.073(5) 0.105(5) 0.033(4)
N2 0.074(4) 0.069(4) 0.114(6) 0.037(4) 0.036(4) 0.005(3)
C9 0.095(6) 0.040(4) 0.123(7) -0.010(5) 0.060(6) -0.003(4)
C10 0.108(7) 0.044(4) 0.103(7) -0.007(5) 0.054(5) -0.013(5)
C11 0.055(4) 0.087(6) 0.044(4) 0.022(4) 0.003(3) -0.044(4)
C12 0.067(4) 0.043(4) 0.123(7) 0.026(4) 0.063(5) 0.006(3)
C13 0.073(5) 0.069(5) 0.046(4) -0.004(3) 0.026(3) -0.037(4)
C14 0.074(6) 0.123(7) 0.303(15) 0.151(10) 0.091(8) 0.051(6)
C15 0.089(6) 0.121(8) 0.260(14) 0.129(9) 0.081(8) 0.030(6)
C16 0.038(3) 0.049(4) 0.031(3) 0.006(3) 0.005(2) -0.023(3)
C17 0.058(4) 0.043(4) 0.121(6) 0.024(4) 0.052(4) -0.003(3)
C18 0.077(5) 0.064(5) 0.061(4) -0.015(4) 0.037(4) -0.029(4)
C19 0.108(6) 0.050(4) 0.090(5) 0.018(4) 0.052(5) 0.001(4)
C20 0.099(6) 0.037(3) 0.093(6) 0.011(4) 0.066(5) 0.005(4)

loop_
_atom_type_symbol
_atom_type_description
_atom_type_scat_dispersion_real
_atom_type_scat_dispersion_imag
_atom_type_scat_source
C C 0.0033 0.0016 'International Tables Vol C Tables 4.2.6.8 and 6.1.1.4'
H H 0.0000 0.0000 'International Tables Vol C Tables 4.2.6.8 and 6.1.1.4'
N N 0.0061 0.0033 'International Tables Vol C Tables 4.2.6.8 and 6.1.1.4'
O O 0.0106 0.0060 'International Tables Vol C Tables 4.2.6.8 and 6.1.1.4'

loop_
_geom_angle_atom_site_label_1
_geom_angle_atom_site_label_2
_geom_angle_atom_site_label_3
_geom_angle
O2 C1 O1 123.5(4)
O2 C1 C5 120.8(4)
O1 C1 C5 115.7(4)
O3 C2 O4 119.9(4)
O3 C2 C6 124.4(4)
O4 C2 C6 115.6(4)
C2 O4 H400 109.5
O6 C3 O5 124.0(4)
O6 C3 C7 121.0(4)
O5 C3 C7 115.0(4)
C3 O5 H500 108.5
O7 C4 O8 121.3(4)
O7 C4 C8 123.4(4)
O8 C4 C8 115.2(4)
C4 O8 H800 109.5
C1 C5 C6 113.2(4)
C1 C5 C8 118.3(3)
C6 C5 C8 89.0(3)
C1 C5 H5 111.5
C6 C5 H5 111.5
C8 C5 H5 111.5
C2 C6 C5 116.9(4)
C2 C6 C7 118.3(4)
C5 C6 C7 91.6(3)
C2 C6 H6 109.6
C5 C6 H6 109.6
C7 C6 H6 109.6
C3 C7 C8 114.3(4)
C3 C7 C6 117.8(3)
C8 C7 C6 88.4(3)
C3 C7 H7 111.5
C8 C7 H7 111.5
C6 C7 H7 111.5
C4 C8 C7 116.8(3)
C4 C8 C5 119.3(4)
C7 C8 C5 91.0(3)
C4 C8 H8 109.4
C7 C8 H8 109.4
C5 C8 H8 109.4
C13 N1 C9 109.1(7)
C13 N1 H101 125.5
C9 N1 H101 125.5
C19 N2 C18 109.2(6)
C19 N2 H201 125.4
C18 N2 H201 125.4
C10 C9 N1 129.0(8)
C10 C9 H9 115.5
N1 C9 H9 115.5
C9 C10 C11 116.3(7)
C9 C10 H10 121.9
C11 C10 H10 121.9
C14 C11 C10 112.5(9)
C14 C11 C12 125.5(10)
C10 C11 C12 121.9(7)
C13 C12 C11 115.3(6)
C13 C12 H12 122.3
C11 C12 H12 122.3
N1 C13 C12 128.3(7)
N1 C13 H13 115.8
C12 C13 H13 115.9
C11 C14 C15 130.1(11)
C11 C14 H14 114.9
C15 C14 H14 114.9
C14 C15 C16 130.5(10)
C14 C15 H15 114.8
C16 C15 H15 114.7
C15 C16 C17 127.5(7)
C15 C16 C20 114.6(7)
C17 C16 C20 117.8(6)
C18 C17 C16 118.6(6)
C18 C17 H17 120.7
C16 C17 H17 120.7
C17 C18 N2 127.9(7)
C17 C18 H18 116.0
N2 C18 H18 116.1
C20 C19 N2 127.3(7)
C20 C19 H19 116.3
N2 C19 H19 116.3
C19 C20 C16 119.1(6)
C19 C20 H20 120.4
C16 C20 H20 120.4

loop_
_geom_bond_atom_site_label_1
_geom_bond_atom_site_label_2
_geom_bond_distance
C1 O2 1.227(5)
C1 O1 1.294(5)
C1 C5 1.513(6)
C2 O3 1.189(5)
C2 O4 1.321(5)
C2 C6 1.519(6)
O4 H400 0.8200
C3 O6 1.216(5)
C3 O5 1.267(5)
C3 C7 1.513(5)
O5 H500 1.0649
C4 O7 1.215(5)
C4 O8 1.325(5)
C4 C8 1.498(6)
O8 H800 0.8200
C5 C6 1.527(5)
C5 C8 1.564(5)
C5 H5 0.9800
C6 C7 1.566(5)
C6 H6 0.9800
C7 C8 1.543(5)
C7 H7 0.9800
C8 H8 0.9800
N1 C13 1.361(8)
N1 C9 1.413(8)
N1 H101 0.8600
N2 C19 1.383(8)
N2 C18 1.399(8)
N2 H201 0.8600
C9 C10 1.338(9)
C9 H9 0.9300
C10 C11 1.360(9)
C10 H10 0.9300
C11 C14 1.319(10)
C11 C12 1.395(9)
C12 C13 1.384(8)
C12 H12 0.9300
C13 H13 0.9300
C14 C15 1.315(8)
C14 H14 0.9300
C15 C16 1.349(9)
C15 H15 0.9300
C16 C17 1.376(7)
C16 C20 1.394(8)
C17 C18 1.357(8)
C17 H17 0.9300
C18 H18 0.9300
C19 C20 1.358(8)
C19 H19 0.9300
C20 H20 0.9300
